data_2022847
loop_
_publ_author_name
'Faller, Jack'
'Parr, Jonathan'

_publ_section_title
;
 Hemilability and structural considerations in complexes of platinum(II)
 comprising bis(diphenylphosphanyl)methane monoxide, monosulfide, and
 monoselenide
;
_journal_coeditor_code QF3061
_journal_issue 9
_journal_name_full 'Acta Crystallographica Section C Structural Chemistry'
_journal_paper_doi 10.1107/S2053229623007325
_journal_volume 79
_journal_year 2023
_chemical_absolute_configuration rmad
_chemical_formula_iupac '[Pt (C14 H16 N1) (C25 H22 P2 S)] [Sb F6], C H2 Cl2'
_chemical_formula_moiety 'C39 H38 N P2 Pt S +, F6 Sb -, C H2 Cl2'
_chemical_formula_sum 'C40 H40 Cl2 F6 N P2 Pt S Sb'
_chemical_formula_weight 1130.50
_chemical_name_systematic
;{(<i>R</i>)-1-[1-(Dimethylamino)ethyl]napthyl-\k^2^<i>N</i>,<i>C</i>^2^}[(diphenylphosphanylmethyl)diphenylphosphine
sulfide-\k^2^<i>P</i>,<i>S</i>]platinum(II) hexafluoridoantimonate
dichloromethane monosolvate
;
_space_group_crystal_system orthorhombic
_space_group_IT_number 19
_space_group_name_Hall 'P 2ac 2ab'
_space_group_name_H-M_alt 'P 21 21 21'
_symmetry_space_group_name_Hall 'P 2ac 2ab'
_symmetry_space_group_name_H-M 'P 21 21 21'
_atom_sites_solution_hydrogens geom
_atom_sites_solution_primary direct
_audit_creation_method
;
Olex2 1.5
(compiled 2023.03.06 svn.rbb2c1857 for OlexSys, GUI svn.r6748)
;
_cell_angle_alpha 90
_cell_angle_beta 90
_cell_angle_gamma 90
_cell_formula_units_Z 4
_cell_length_a 12.9774(8)
_cell_length_b 18.3039(11)
_cell_length_c 18.2877(11)
_cell_measurement_reflns_used 27018
_cell_measurement_temperature 223.1
_cell_measurement_theta_max 27.6
_cell_measurement_theta_min 3.1
_cell_volume 4344.0(5)
_computing_cell_refinement
;
PROCESS-AUTO (Rigaku, 1998)
;
_computing_data_collection
;
PROCESS-AUTO (Rigaku, 1998)
;
_computing_data_reduction
;
<i>CrystalStructure</i> (Rigaku and Rigaku Americas, 2010)
;
_computing_molecular_graphics
;
OLEX2 (Dolomanov <i>et al.</i>, 2009)
;
_computing_publication_material
;
OLEX2 (Dolomanov <i>et al.</i>, 2009)
;
_computing_structure_refinement
;
SHELXL2018 (Sheldrick, 2015)
;
_computing_structure_solution
;
SIR92 (Altomare <i>et al.</i>, 1994)
;
_diffrn_ambient_temperature 223.10
_diffrn_detector_area_resol_mean 6.85
_diffrn_measured_fraction_theta_full 0.997
_diffrn_measured_fraction_theta_max 0.997
_diffrn_measurement_device_type 'Rigaku SCXmini'
_diffrn_measurement_method \w
_diffrn_radiation_type MoK\a
_diffrn_radiation_wavelength 0.71075
_diffrn_reflns_av_R_equivalents 0.0690
_diffrn_reflns_av_unetI/netI 0.0869
_diffrn_reflns_limit_h_max 16
_diffrn_reflns_limit_h_min -16
_diffrn_reflns_limit_k_max 23
_diffrn_reflns_limit_k_min -21
_diffrn_reflns_limit_l_max 20
_diffrn_reflns_limit_l_min -23
_diffrn_reflns_number 30288
_diffrn_reflns_theta_full 25.242
_diffrn_reflns_theta_max 27.485
_diffrn_reflns_theta_min 3.140
_exptl_absorpt_coefficient_mu 4.138
_exptl_absorpt_correction_T_max 0.666
_exptl_absorpt_correction_T_min 0.507
_exptl_absorpt_correction_type multi-scan
_exptl_absorpt_process_details
;
(DIFABS; Jacobson, 1998)
;
_exptl_crystal_colour colourless
_exptl_crystal_density_diffrn 1.729
_exptl_crystal_density_method 'not measured'
_exptl_crystal_description prism
_exptl_crystal_F_000 2200
_exptl_crystal_size_max 0.14
_exptl_crystal_size_mid 0.12
_exptl_crystal_size_min 0.10
_refine_diff_density_max 1.309
_refine_diff_density_min -0.616
_refine_ls_abs_structure_details
;
Flack <i>x</i> determined using 2448 quotients [(I+)-(I-)]/[(I+)+(I-)]
(Parsons <i>et al.</i>, 2013)
;
_refine_ls_abs_structure_Flack 0.011(5)
_refine_ls_extinction_method none
_refine_ls_goodness_of_fit_ref 1.023
_refine_ls_hydrogen_treatment constr
_refine_ls_matrix_type full
_refine_ls_number_parameters 463
_refine_ls_number_reflns 9922
_refine_ls_number_restraints 0
_refine_ls_restrained_S_all 1.023
_refine_ls_R_factor_all 0.0779
_refine_ls_R_factor_gt 0.0544
_refine_ls_shift/su_max 0.001
_refine_ls_shift/su_mean 0.000
_refine_ls_structure_factor_coef Fsqd
_refine_ls_weighting_details 'w=1/[\s^2^(Fo^2^)+(0.0394P)^2^] where P=(Fo^2^+2Fc^2^)/3'
_refine_ls_weighting_scheme calc
_refine_ls_wR_factor_gt 0.0974
_refine_ls_wR_factor_ref 0.1050
_reflns_number_gt 7617
_reflns_number_total 9922
_reflns_threshold_expression 'I > 2\s(I)'
_cod_data_source_file qf3061sup1.cif
_cod_data_source_block I
_cod_database_code 2022847
_shelx_space_group_comment
;
The symmetry employed for this shelxl refinement is uniquely defined
by the following loop, which should always be used as a source of
symmetry information in preference to the above space-group names.
They are only intended as comments.
;
_shelx_estimated_absorpt_t_min 0.595
_shelx_estimated_absorpt_t_max 0.682

loop_
_space_group_symop_operation_xyz
'x, y, z'
'-x+1/2, -y, z+1/2'
'x+1/2, -y+1/2, -z'
'-x, y+1/2, -z+1/2'

loop_
_atom_site_type_symbol
_atom_site_label
_atom_site_fract_x
_atom_site_fract_y
_atom_site_fract_z
_atom_site_U_iso_or_equiv
_atom_site_adp_type
_atom_site_calc_flag
_atom_site_occupancy
_atom_site_disorder_assembly
_atom_site_disorder_group
Pt Pt1 0.59581(3) 0.81059(2) 0.39453(2) 0.03826(12) Uani d 1 . .
Sb Sb1 0.93404(8) 0.72396(6) 0.19367(6) 0.0750(3) Uani d 1 . .
S S1 0.7429(3) 0.86583(17) 0.45127(17) 0.0529(9) Uani d 1 . .
P P1 0.5905(3) 0.89654(15) 0.30950(15) 0.0400(6) Uani d 1 . .
P P2 0.7778(2) 0.95134(16) 0.38666(18) 0.0438(7) Uani d 1 . .
F F1 0.8943(9) 0.8191(6) 0.1766(6) 0.132(4) Uani d 1 . .
F F2 0.8599(18) 0.7329(10) 0.2764(10) 0.273(11) Uani d 1 A 1
F F3 1.0469(11) 0.7597(6) 0.2409(10) 0.203(8) Uani d 1 B 1
F F4 1.0054(17) 0.7206(12) 0.1104(8) 0.271(11) Uani d 1 C 1
F F5 0.8274(13) 0.6934(8) 0.1385(13) 0.290(12) Uani d 1 D 1
F F6 0.9791(10) 0.6290(6) 0.2162(7) 0.153(5) Uani d 1 . .
N N1 0.5991(8) 0.7236(5) 0.4736(5) 0.045(2) Uani d 1 . .
C C1 0.7224(9) 0.9338(6) 0.3011(7) 0.050(3) Uani d 1 . .
H H1A 0.765505 0.898814 0.274476 0.060 Uiso calc 1 . .
H H1B 0.720133 0.979179 0.272758 0.060 Uiso calc 1 . .
C C2 0.5628(9) 0.8720(6) 0.2146(6) 0.044(3) Uani d 1 . .
C C3 0.4790(10) 0.9053(7) 0.1784(7) 0.055(4) Uani d 1 . .
H H3 0.434523 0.938943 0.201076 0.067 Uiso calc 1 . .
C C4 0.4678(12) 0.8821(9) 0.1012(9) 0.081(5) Uani d 1 . .
H H4 0.413555 0.901671 0.073368 0.098 Uiso calc 1 . .
C C5 0.5316(15) 0.8347(8) 0.0698(9) 0.078(5) Uani d 1 . .
H H5 0.522268 0.822652 0.020303 0.093 Uiso calc 1 . .
C C6 0.6088(13) 0.8036(7) 0.1073(8) 0.079(4) Uani d 1 . .
H H6 0.653334 0.770580 0.083825 0.095 Uiso calc 1 . .
C C7 0.6237(11) 0.8204(7) 0.1823(7) 0.062(4) Uani d 1 . .
H H7 0.674823 0.796223 0.209516 0.074 Uiso calc 1 . .
C C8 0.5114(10) 0.9761(6) 0.3328(6) 0.047(3) Uani d 1 . .
C C9 0.4407(9) 0.9700(7) 0.3885(7) 0.049(3) Uani d 1 . .
H H9 0.433284 0.925849 0.414257 0.059 Uiso calc 1 . .
C C10 0.3823(10) 1.0286(9) 0.4054(9) 0.076(4) Uani d 1 . .
H H10 0.334680 1.023548 0.443814 0.091 Uiso calc 1 . .
C C11 0.3868(14) 1.0926(9) 0.3721(9) 0.078(5) Uani d 1 . .
H H11 0.344101 1.131814 0.385575 0.093 Uiso calc 1 . .
C C12 0.4599(15) 1.0987(8) 0.3148(11) 0.097(6) Uani d 1 . .
H H12 0.467862 1.143798 0.290879 0.116 Uiso calc 1 . .
C C13 0.5187(12) 1.0412(7) 0.2936(8) 0.073(4) Uani d 1 . .
H H13 0.563300 1.045192 0.253287 0.087 Uiso calc 1 . .
C C14 0.9159(9) 0.9596(6) 0.3767(5) 0.041(3) Uani d 1 . .
C C15 0.9640(11) 0.9112(7) 0.3338(8) 0.063(4) Uani d 1 . .
H H15 0.925846 0.876180 0.307698 0.075 Uiso calc 1 . .
C C16 1.0743(12) 0.9131(8) 0.3279(8) 0.074(4) Uani d 1 . .
H H16 1.108552 0.878960 0.298151 0.089 Uiso calc 1 . .
C C17 1.1290(11) 0.9640(8) 0.3652(7) 0.059(4) Uani d 1 . .
H H17 1.201150 0.965587 0.361298 0.071 Uiso calc 1 . .
C C18 1.0792(12) 1.0117(8) 0.4074(9) 0.082(5) Uani d 1 . .
H H18 1.117405 1.047096 0.432908 0.099 Uiso calc 1 . .
C C19 0.9711(11) 1.0106(7) 0.4151(7) 0.063(4) Uani d 1 . .
H H19 0.937614 1.044199 0.445952 0.076 Uiso calc 1 . .
C C20 0.7304(10) 1.0379(6) 0.4188(6) 0.048(3) Uani d 1 . .
C C21 0.6619(11) 1.0422(7) 0.4756(8) 0.064(4) Uani d 1 . .
H H21 0.639641 0.999318 0.499138 0.077 Uiso calc 1 . .
C C22 0.6249(13) 1.1105(10) 0.4988(9) 0.085(5) Uani d 1 . .
H H22 0.580209 1.113329 0.539156 0.102 Uiso calc 1 . .
C C23 0.6523(15) 1.1707(10) 0.4643(11) 0.098(6) Uani d 1 . .
H H23 0.626523 1.216004 0.480055 0.118 Uiso calc 1 . .
C C24 0.7212(15) 1.1677(8) 0.4031(10) 0.097(6) Uani d 1 . .
H H24 0.738671 1.210187 0.376964 0.116 Uiso calc 1 . .
C C25 0.7599(13) 1.1021(7) 0.3842(8) 0.077(5) Uani d 1 . .
H H25 0.808625 1.099679 0.346259 0.092 Uiso calc 1 . .
C C26 0.4715(9) 0.7545(6) 0.3617(6) 0.037(3) Uani d 1 . .
C C27 0.3846(9) 0.7792(6) 0.3210(6) 0.045(3) Uani d 1 . .
H H27 0.385130 0.827201 0.302623 0.054 Uiso calc 1 . .
C C28 0.2999(9) 0.7359(7) 0.3074(6) 0.048(3) Uani d 1 . .
H H28 0.243869 0.755048 0.280955 0.057 Uiso calc 1 . .
C C29 0.2965(8) 0.6642(6) 0.3323(6) 0.038(3) Uani d 1 . .
C C30 0.2109(9) 0.6178(8) 0.3199(7) 0.053(3) Uani d 1 . .
H H30 0.152864 0.637093 0.296067 0.064 Uiso calc 1 . .
C C31 0.2090(11) 0.5498(8) 0.3400(7) 0.063(4) Uani d 1 . .
H H31 0.152397 0.520315 0.327494 0.075 Uiso calc 1 . .
C C32 0.2922(11) 0.5195(7) 0.3811(7) 0.061(4) Uani d 1 . .
H H32 0.289053 0.470850 0.397230 0.073 Uiso calc 1 . .
C C33 0.3775(9) 0.5620(6) 0.3970(7) 0.048(3) Uani d 1 . .
H H33 0.432524 0.541847 0.423682 0.058 Uiso calc 1 . .
C C34 0.3825(8) 0.6362(6) 0.3731(6) 0.042(3) Uani d 1 . .
C C35 0.4653(7) 0.6825(6) 0.3880(6) 0.036(2) Uani d 1 . .
C C36 0.5552(10) 0.6573(6) 0.4345(7) 0.052(3) Uani d 1 . .
H H36 0.531036 0.621134 0.470903 0.062 Uiso calc 1 . .
C C37 0.6379(10) 0.6231(7) 0.3866(8) 0.074(4) Uani d 1 . .
H H37A 0.671192 0.660895 0.357885 0.111 Uiso calc 1 . .
H H37B 0.606582 0.587570 0.354142 0.111 Uiso calc 1 . .
H H37C 0.688625 0.599083 0.417229 0.111 Uiso calc 1 . .
C C38 0.6992(10) 0.7078(7) 0.5056(7) 0.067(4) Uani d 1 . .
H H38A 0.746735 0.693064 0.467366 0.101 Uiso calc 1 . .
H H38B 0.692324 0.668579 0.540925 0.101 Uiso calc 1 . .
H H38C 0.725372 0.751137 0.529769 0.101 Uiso calc 1 . .
C C39 0.5276(11) 0.7450(8) 0.5342(7) 0.066(4) Uani d 1 . .
H H39A 0.543740 0.794171 0.550291 0.098 Uiso calc 1 . .
H H39B 0.535577 0.711354 0.574741 0.098 Uiso calc 1 . .
H H39C 0.457021 0.743354 0.516699 0.098 Uiso calc 1 . .

loop_
_atom_site_aniso_label
_atom_site_aniso_U_11
_atom_site_aniso_U_22
_atom_site_aniso_U_33
_atom_site_aniso_U_12
_atom_site_aniso_U_13
_atom_site_aniso_U_23
Pt1 0.0424(2) 0.0396(2) 0.0328(2) -0.0039(2) -0.0053(2) 0.0064(2)
Sb1 0.0658(7) 0.0821(7) 0.0772(7) 0.0113(5) -0.0107(5) -0.0266(6)
S1 0.065(2) 0.0526(19) 0.0413(19) -0.0188(17) -0.0173(15) 0.0129(14)
P1 0.0468(16) 0.0404(15) 0.0328(15) -0.0023(15) -0.0080(15) 0.0057(12)
P2 0.0533(18) 0.0438(17) 0.0345(18) -0.0096(14) -0.0055(15) 0.0038(14)
F1 0.166(11) 0.099(7) 0.131(8) 0.027(9) -0.053(8) -0.002(6)
F2 0.38(3) 0.217(17) 0.221(18) 0.049(18) 0.189(19) 0.015(14)
F3 0.176(13) 0.102(9) 0.33(2) 0.035(9) -0.156(14) -0.065(10)
F4 0.37(3) 0.32(2) 0.127(12) 0.14(2) 0.085(15) -0.042(14)
F5 0.183(14) 0.132(12) 0.55(3) 0.026(11) -0.209(19) -0.113(17)
F6 0.174(12) 0.081(7) 0.205(13) 0.009(8) -0.064(10) -0.029(8)
N1 0.051(6) 0.047(5) 0.036(5) -0.017(5) -0.003(5) 0.003(4)
C1 0.055(8) 0.034(7) 0.061(8) -0.001(6) -0.002(7) 0.007(6)
C2 0.059(8) 0.043(7) 0.030(6) -0.016(6) 0.009(5) 0.000(5)
C3 0.065(9) 0.056(8) 0.046(8) -0.001(7) -0.034(7) 0.010(6)
C4 0.086(11) 0.098(12) 0.060(10) -0.029(10) -0.026(9) 0.046(10)
C5 0.107(14) 0.069(11) 0.058(10) -0.006(10) -0.014(10) -0.011(8)
C6 0.105(12) 0.057(9) 0.075(10) -0.018(9) 0.018(11) -0.011(9)
C7 0.092(11) 0.051(8) 0.043(7) 0.001(8) -0.001(7) -0.007(6)
C8 0.057(8) 0.041(7) 0.042(8) 0.006(6) 0.007(6) 0.005(5)
C9 0.044(6) 0.060(8) 0.044(7) 0.004(6) -0.016(6) -0.004(6)
C10 0.048(9) 0.094(12) 0.086(12) 0.013(8) 0.000(8) -0.023(10)
C11 0.079(12) 0.074(11) 0.080(13) 0.030(10) -0.011(9) -0.004(9)
C12 0.132(16) 0.039(8) 0.120(15) 0.028(10) -0.037(14) 0.003(9)
C13 0.083(11) 0.055(9) 0.081(11) -0.003(8) -0.037(9) 0.008(8)
C14 0.046(7) 0.044(6) 0.034(6) -0.012(6) -0.012(5) 0.009(5)
C15 0.063(9) 0.041(8) 0.085(11) -0.007(7) -0.016(8) 0.005(7)
C16 0.061(10) 0.079(11) 0.082(11) -0.003(8) 0.002(8) 0.002(8)
C17 0.050(8) 0.075(10) 0.053(9) -0.010(7) -0.002(6) -0.002(7)
C18 0.079(11) 0.083(11) 0.084(12) -0.041(10) -0.004(10) 0.004(9)
C19 0.076(10) 0.071(9) 0.043(9) -0.035(8) 0.002(7) 0.000(6)
C20 0.062(8) 0.050(8) 0.033(7) 0.004(6) -0.006(6) 0.003(5)
C21 0.066(10) 0.057(9) 0.070(10) -0.004(7) -0.016(8) -0.003(7)
C22 0.080(12) 0.099(13) 0.076(12) 0.012(11) -0.009(9) -0.041(10)
C23 0.104(15) 0.074(14) 0.117(17) 0.031(11) -0.017(12) -0.027(11)
C24 0.135(16) 0.063(11) 0.093(13) 0.022(10) -0.027(13) -0.011(9)
C25 0.122(13) 0.048(8) 0.060(10) 0.009(9) 0.003(9) 0.000(7)
C26 0.051(7) 0.036(6) 0.025(6) -0.003(5) 0.006(5) -0.003(4)
C27 0.051(8) 0.055(7) 0.030(6) 0.004(6) -0.005(5) 0.012(5)
C28 0.043(7) 0.065(9) 0.035(7) 0.004(6) -0.004(6) -0.008(6)
C29 0.034(6) 0.048(7) 0.033(7) 0.000(5) 0.006(5) -0.005(5)
C30 0.037(7) 0.076(10) 0.047(8) -0.019(7) 0.000(6) -0.019(7)
C31 0.057(9) 0.064(10) 0.067(10) -0.026(8) 0.018(7) -0.032(7)
C32 0.076(10) 0.041(7) 0.064(10) -0.018(7) 0.029(8) -0.017(6)
C33 0.058(8) 0.031(6) 0.054(7) -0.002(5) 0.010(7) -0.005(6)
C34 0.029(6) 0.053(7) 0.043(7) 0.000(5) 0.011(5) -0.011(5)
C35 0.035(5) 0.044(6) 0.029(5) 0.003(5) -0.004(5) 0.002(6)
C36 0.054(8) 0.047(7) 0.055(8) -0.001(6) -0.018(6) 0.008(6)
C37 0.058(8) 0.070(9) 0.094(12) 0.016(7) -0.013(9) -0.040(9)
C38 0.075(10) 0.070(10) 0.057(9) -0.012(8) -0.035(7) 0.026(7)
C39 0.076(10) 0.076(10) 0.045(9) -0.007(8) 0.001(7) 0.006(7)

loop_
_atom_type_symbol
_atom_type_description
_atom_type_scat_dispersion_real
_atom_type_scat_dispersion_imag
_atom_type_scat_source
C C 0.0030 0.0020 'International Tables Vol C Tables 4.2.6.8 and 6.1.1.4'
H H 0.0000 0.0000 'International Tables Vol C Tables 4.2.6.8 and 6.1.1.4'
Cl Cl 0.1480 0.1590 'International Tables Vol C Tables 4.2.6.8 and 6.1.1.4'
F F 0.0170 0.0100 'International Tables Vol C Tables 4.2.6.8 and 6.1.1.4'
N N 0.0060 0.0030 'International Tables Vol C Tables 4.2.6.8 and 6.1.1.4'
P P 0.1020 0.0940 'International Tables Vol C Tables 4.2.6.8 and 6.1.1.4'
Pt Pt -1.7030 8.3900 'International Tables Vol C Tables 4.2.6.8 and 6.1.1.4'
S S 0.1250 0.1230 'International Tables Vol C Tables 4.2.6.8 and 6.1.1.4'
Sb Sb -0.5870 1.5460 'International Tables Vol C Tables 4.2.6.8 and 6.1.1.4'

loop_
_geom_angle_atom_site_label_1
_geom_angle_atom_site_label_2
_geom_angle_atom_site_label_3
_geom_angle_site_symmetry_1
_geom_angle_site_symmetry_3
_geom_angle
_geom_angle_publ_flag
P1 Pt1 S1 . . 91.66(11) ?
N1 Pt1 S1 . . 90.3(3) ?
N1 Pt1 P1 . . 177.5(2) ?
C26 Pt1 S1 . . 170.7(3) ?
C26 Pt1 P1 . . 97.4(3) ?
C26 Pt1 N1 . . 80.7(4) ?
F1 Sb1 F6 . . 176.4(5) ?
F2 Sb1 F1 . . 84.7(7) ?
F2 Sb1 F3 . . 89.9(10) ?
F2 Sb1 F5 . . 95.1(11) ?
F2 Sb1 F6 . . 93.7(7) ?
F3 Sb1 F1 . . 88.1(5) ?
F3 Sb1 F6 . . 88.7(5) ?
F4 Sb1 F1 . . 91.9(8) ?
F4 Sb1 F2 . . 176.6(9) ?
F4 Sb1 F3 . . 90.0(10) ?
F4 Sb1 F5 . . 84.8(10) ?
F4 Sb1 F6 . . 89.7(8) ?
F5 Sb1 F1 . . 89.1(6) ?
F5 Sb1 F3 . . 174.0(10) ?
F5 Sb1 F6 . . 94.3(6) ?
P2 S1 Pt1 . . 104.66(15) ?
C1 P1 Pt1 . . 107.0(4) ?
C2 P1 Pt1 . . 119.9(4) ?
C2 P1 C1 . . 101.2(5) ?
C2 P1 C8 . . 107.8(6) ?
C8 P1 Pt1 . . 114.8(4) ?
C8 P1 C1 . . 104.2(6) ?
C1 P2 S1 . . 106.8(4) ?
C1 P2 C14 . . 109.4(6) ?
C1 P2 C20 . . 108.3(6) ?
C14 P2 S1 . . 110.3(4) ?
C20 P2 S1 . . 114.6(4) ?
C20 P2 C14 . . 107.4(6) ?
C36 N1 Pt1 . . 105.5(6) ?
C38 N1 Pt1 . . 115.8(7) ?
C38 N1 C36 . . 111.4(10) ?
C38 N1 C39 . . 107.9(9) ?
C39 N1 Pt1 . . 106.9(7) ?
C39 N1 C36 . . 108.9(10) ?
P1 C1 H1A . . 109.2 ?
P1 C1 H1B . . 109.2 ?
P2 C1 P1 . . 112.0(7) ?
P2 C1 H1A . . 109.2 ?
P2 C1 H1B . . 109.2 ?
H1A C1 H1B . . 107.9 ?
C3 C2 P1 . . 119.4(10) ?
C7 C2 P1 . . 117.8(10) ?
C7 C2 C3 . . 122.8(11) ?
C2 C3 H3 . . 123.3 ?
C2 C3 C4 . . 113.5(13) ?
C4 C3 H3 . . 123.3 ?
C3 C4 H4 . . 118.7 ?
C5 C4 C3 . . 122.5(14) ?
C5 C4 H4 . . 118.7 ?
C4 C5 H5 . . 119.3 ?
C4 C5 C6 . . 121.4(16) ?
C6 C5 H5 . . 119.3 ?
C5 C6 H6 . . 119.9 ?
C5 C6 C7 . . 120.3(15) ?
C7 C6 H6 . . 119.9 ?
C2 C7 C6 . . 119.3(13) ?
C2 C7 H7 . . 120.4 ?
C6 C7 H7 . . 120.4 ?
C9 C8 P1 . . 118.8(9) ?
C9 C8 C13 . . 119.7(12) ?
C13 C8 P1 . . 121.5(11) ?
C8 C9 H9 . . 120.7 ?
C10 C9 C8 . . 118.7(13) ?
C10 C9 H9 . . 120.7 ?
C9 C10 H10 . . 117.5 ?
C11 C10 C9 . . 125.0(16) ?
C11 C10 H10 . . 117.5 ?
C10 C11 H11 . . 121.9 ?
C10 C11 C12 . . 116.1(15) ?
C12 C11 H11 . . 121.9 ?
C11 C12 H12 . . 119.1 ?
C13 C12 C11 . . 121.8(16) ?
C13 C12 H12 . . 119.1 ?
C8 C13 H13 . . 120.7 ?
C12 C13 C8 . . 118.5(16) ?
C12 C13 H13 . . 120.7 ?
C15 C14 P2 . . 117.8(9) ?
C15 C14 C19 . . 120.5(12) ?
C19 C14 P2 . . 121.5(10) ?
C14 C15 H15 . . 120.2 ?
C14 C15 C16 . . 119.6(13) ?
C16 C15 H15 . . 120.2 ?
C15 C16 H16 . . 120.0 ?
C17 C16 C15 . . 120.0(15) ?
C17 C16 H16 . . 120.0 ?
C16 C17 H17 . . 120.4 ?
C18 C17 C16 . . 119.2(14) ?
C18 C17 H17 . . 120.4 ?
C17 C18 H18 . . 119.0 ?
C17 C18 C19 . . 122.1(14) ?
C19 C18 H18 . . 119.0 ?
C14 C19 C18 . . 118.5(14) ?
C14 C19 H19 . . 120.7 ?
C18 C19 H19 . . 120.7 ?
C21 C20 P2 . . 121.4(10) ?
C21 C20 C25 . . 118.4(12) ?
C25 C20 P2 . . 120.1(10) ?
C20 C21 H21 . . 119.9 ?
C20 C21 C22 . . 120.1(14) ?
C22 C21 H21 . . 119.9 ?
C21 C22 H22 . . 119.8 ?
C23 C22 C21 . . 120.5(17) ?
C23 C22 H22 . . 119.8 ?
C22 C23 H23 . . 119.6 ?
C22 C23 C24 . . 120.7(16) ?
C24 C23 H23 . . 119.6 ?
C23 C24 H24 . . 121.1 ?
C25 C24 C23 . . 117.8(16) ?
C25 C24 H24 . . 121.1 ?
C20 C25 H25 . . 118.8 ?
C24 C25 C20 . . 122.3(16) ?
C24 C25 H25 . . 118.8 ?
C27 C26 Pt1 . . 129.1(8) ?
C35 C26 Pt1 . . 115.1(8) ?
C35 C26 C27 . . 115.5(10) ?
C26 C27 H27 . . 118.5 ?
C28 C27 C26 . . 122.9(11) ?
C28 C27 H27 . . 118.5 ?
C27 C28 H28 . . 119.7 ?
C27 C28 C29 . . 120.6(11) ?
C29 C28 H28 . . 119.7 ?
C28 C29 C30 . . 122.6(11) ?
C28 C29 C34 . . 118.9(10) ?
C30 C29 C34 . . 118.5(11) ?
C29 C30 H30 . . 118.5 ?
C31 C30 C29 . . 123.1(13) ?
C31 C30 H30 . . 118.5 ?
C30 C31 H31 . . 119.8 ?
C30 C31 C32 . . 120.4(12) ?
C32 C31 H31 . . 119.8 ?
C31 C32 H32 . . 120.0 ?
C33 C32 C31 . . 119.9(12) ?
C33 C32 H32 . . 120.0 ?
C32 C33 H33 . . 119.8 ?
C32 C33 C34 . . 120.4(12) ?
C34 C33 H33 . . 119.8 ?
C33 C34 C29 . . 117.6(10) ?
C35 C34 C29 . . 118.9(10) ?
C35 C34 C33 . . 123.5(10) ?
C26 C35 C36 . . 115.7(9) ?
C34 C35 C26 . . 123.2(10) ?
C34 C35 C36 . . 121.2(10) ?
N1 C36 H36 . . 109.7 ?
C35 C36 N1 . . 108.0(9) ?
C35 C36 H36 . . 109.7 ?
C35 C36 C37 . . 110.3(10) ?
C37 C36 N1 . . 109.6(10) ?
C37 C36 H36 . . 109.7 ?
C36 C37 H37A . . 109.5 ?
C36 C37 H37B . . 109.5 ?
C36 C37 H37C . . 109.5 ?
H37A C37 H37B . . 109.5 ?
H37A C37 H37C . . 109.5 ?
H37B C37 H37C . . 109.5 ?
N1 C38 H38A . . 109.5 ?
N1 C38 H38B . . 109.5 ?
N1 C38 H38C . . 109.5 ?
H38A C38 H38B . . 109.5 ?
H38A C38 H38C . . 109.5 ?
H38B C38 H38C . . 109.5 ?
N1 C39 H39A . . 109.5 ?
N1 C39 H39B . . 109.5 ?
N1 C39 H39C . . 109.5 ?
H39A C39 H39B . . 109.5 ?
H39A C39 H39C . . 109.5 ?
H39B C39 H39C . . 109.5 ?

loop_
_geom_bond_atom_site_label_1
_geom_bond_atom_site_label_2
_geom_bond_site_symmetry_2
_geom_bond_distance
_geom_bond_publ_flag
Pt1 S1 . 2.397(3) ?
Pt1 P1 . 2.213(3) ?
Pt1 N1 . 2.151(8) ?
Pt1 C26 . 2.004(11) ?
Sb1 F1 . 1.843(10) ?
Sb1 F2 . 1.800(14) ?
Sb1 F3 . 1.822(11) ?
Sb1 F4 . 1.784(15) ?
Sb1 F5 . 1.802(13) ?
Sb1 F6 . 1.880(11) ?
S1 P2 . 2.013(4) ?
P1 C1 . 1.848(12) ?
P1 C2 . 1.829(11) ?
P1 C8 . 1.832(12) ?
P2 C1 . 1.752(12) ?
P2 C14 . 1.807(12) ?
P2 C20 . 1.798(12) ?
N1 C36 . 1.519(14) ?
N1 C38 . 1.454(15) ?
N1 C39 . 1.498(15) ?
C1 H1A . 0.9800 ?
C1 H1B . 0.9800 ?
C2 C3 . 1.412(16) ?
C2 C7 . 1.366(16) ?
C3 H3 . 0.9400 ?
C3 C4 . 1.481(19) ?
C4 H4 . 0.9400 ?
C4 C5 . 1.33(2) ?
C5 H5 . 0.9400 ?
C5 C6 . 1.34(2) ?
C6 H6 . 0.9400 ?
C6 C7 . 1.418(17) ?
C7 H7 . 0.9400 ?
C8 C9 . 1.375(16) ?
C8 C13 . 1.395(17) ?
C9 H9 . 0.9400 ?
C9 C10 . 1.351(17) ?
C10 H10 . 0.9400 ?
C10 C11 . 1.32(2) ?
C11 H11 . 0.9400 ?
C11 C12 . 1.42(2) ?
C12 H12 . 0.9400 ?
C12 C13 . 1.36(2) ?
C13 H13 . 0.9400 ?
C14 C15 . 1.338(16) ?
C14 C19 . 1.371(15) ?
C15 H15 . 0.9400 ?
C15 C16 . 1.435(19) ?
C16 H16 . 0.9400 ?
C16 C17 . 1.355(18) ?
C17 H17 . 0.9400 ?
C17 C18 . 1.333(19) ?
C18 H18 . 0.9400 ?
C18 C19 . 1.410(19) ?
C19 H19 . 0.9400 ?
C20 C21 . 1.369(18) ?
C20 C25 . 1.389(17) ?
C21 H21 . 0.9400 ?
C21 C22 . 1.406(19) ?
C22 H22 . 0.9400 ?
C22 C23 . 1.32(2) ?
C23 H23 . 0.9400 ?
C23 C24 . 1.43(2) ?
C24 H24 . 0.9400 ?
C24 C25 . 1.347(19) ?
C25 H25 . 0.9400 ?
C26 C27 . 1.425(15) ?
C26 C35 . 1.405(14) ?
C27 H27 . 0.9400 ?
C27 C28 . 1.379(16) ?
C28 H28 . 0.9400 ?
C28 C29 . 1.390(15) ?
C29 C30 . 1.417(15) ?
C29 C34 . 1.437(15) ?
C30 H30 . 0.9400 ?
C30 C31 . 1.297(17) ?
C31 H31 . 0.9400 ?
C31 C32 . 1.427(19) ?
C32 H32 . 0.9400 ?
C32 C33 . 1.383(16) ?
C33 H33 . 0.9400 ?
C33 C34 . 1.430(15) ?
C34 C35 . 1.395(14) ?
C35 C36 . 1.516(14) ?
C36 H36 . 0.9900 ?
C36 C37 . 1.519(17) ?
C37 H37A . 0.9700 ?
C37 H37B . 0.9700 ?
C37 H37C . 0.9700 ?
C38 H38A . 0.9700 ?
C38 H38B . 0.9700 ?
C38 H38C . 0.9700 ?
C39 H39A . 0.9700 ?
C39 H39B . 0.9700 ?
C39 H39C . 0.9700 ?

loop_
_geom_torsion_atom_site_label_1
_geom_torsion_atom_site_label_2
_geom_torsion_atom_site_label_3
_geom_torsion_atom_site_label_4
_geom_torsion_site_symmetry_1
_geom_torsion_site_symmetry_2
_geom_torsion_site_symmetry_3
_geom_torsion_site_symmetry_4
_geom_torsion
_geom_torsion_publ_flag
Pt1 P1 C1 P2 . . . . -45.8(7) ?
Pt1 P1 C2 C3 . . . . 123.4(8) ?
Pt1 P1 C2 C7 . . . . -55.1(10) ?
Pt1 P1 C8 C9 . . . . -17.4(11) ?
Pt1 P1 C8 C13 . . . . 165.1(9) ?
Pt1 N1 C36 C35 . . . . -40.2(11) ?
Pt1 N1 C36 C37 . . . . 80.0(10) ?
Pt1 C26 C27 C28 . . . . -174.3(8) ?
Pt1 C26 C35 C34 . . . . 177.7(8) ?
Pt1 C26 C35 C36 . . . . -2.4(13) ?
S1 P2 C1 P1 . . . . 42.8(7) ?
S1 P2 C14 C15 . . . . 74.0(10) ?
S1 P2 C14 C19 . . . . -101.9(10) ?
S1 P2 C20 C21 . . . . -10.5(12) ?
S1 P2 C20 C25 . . . . 172.1(10) ?
P1 C2 C3 C4 . . . . 178.1(8) ?
P1 C2 C7 C6 . . . . -175.8(9) ?
P1 C8 C9 C10 . . . . -179.8(10) ?
P1 C8 C13 C12 . . . . -178.3(12) ?
P2 C14 C15 C16 . . . . -176.2(10) ?
P2 C14 C19 C18 . . . . 176.9(10) ?
P2 C20 C21 C22 . . . . -178.9(11) ?
P2 C20 C25 C24 . . . . 175.4(13) ?
C1 P1 C2 C3 . . . . -119.4(10) ?
C1 P1 C2 C7 . . . . 62.1(10) ?
C1 P1 C8 C9 . . . . -134.0(10) ?
C1 P1 C8 C13 . . . . 48.4(12) ?
C1 P2 C14 C15 . . . . -43.2(11) ?
C1 P2 C14 C19 . . . . 140.9(10) ?
C1 P2 C20 C21 . . . . 108.5(11) ?
C1 P2 C20 C25 . . . . -68.9(12) ?
C2 P1 C1 P2 . . . . -172.0(6) ?
C2 P1 C8 C9 . . . . 119.0(10) ?
C2 P1 C8 C13 . . . . -58.5(12) ?
C2 C3 C4 C5 . . . . -0.3(19) ?
C3 C2 C7 C6 . . . . 5.8(19) ?
C3 C4 C5 C6 . . . . 2(2) ?
C4 C5 C6 C7 . . . . 1(2) ?
C5 C6 C7 C2 . . . . -4(2) ?
C7 C2 C3 C4 . . . . -3.5(17) ?
C8 P1 C1 P2 . . . . 76.2(7) ?
C8 P1 C2 C3 . . . . -10.4(10) ?
C8 P1 C2 C7 . . . . 171.1(9) ?
C8 C9 C10 C11 . . . . 0(2) ?
C9 C8 C13 C12 . . . . 4(2) ?
C9 C10 C11 C12 . . . . 0(2) ?
C10 C11 C12 C13 . . . . 3(2) ?
C11 C12 C13 C8 . . . . -4(2) ?
C13 C8 C9 C10 . . . . -2.3(19) ?
C14 P2 C1 P1 . . . . 162.2(6) ?
C14 P2 C20 C21 . . . . -133.4(11) ?
C14 P2 C20 C25 . . . . 49.2(12) ?
C14 C15 C16 C17 . . . . 0(2) ?
C15 C14 C19 C18 . . . . 1.1(19) ?
C15 C16 C17 C18 . . . . 0(2) ?
C16 C17 C18 C19 . . . . 0(2) ?
C17 C18 C19 C14 . . . . -1(2) ?
C19 C14 C15 C16 . . . . -0.3(19) ?
C20 P2 C1 P1 . . . . -81.1(7) ?
C20 P2 C14 C15 . . . . -160.5(9) ?
C20 P2 C14 C19 . . . . 23.6(11) ?
C20 C21 C22 C23 . . . . 3(2) ?
C21 C20 C25 C24 . . . . -2(2) ?
C21 C22 C23 C24 . . . . -1(3) ?
C22 C23 C24 C25 . . . . -3(3) ?
C23 C24 C25 C20 . . . . 4(3) ?
C25 C20 C21 C22 . . . . -1(2) ?
C26 C27 C28 C29 . . . . -1.2(17) ?
C26 C35 C36 N1 . . . . 29.9(14) ?
C26 C35 C36 C37 . . . . -89.8(12) ?
C27 C26 C35 C34 . . . . 2.9(15) ?
C27 C26 C35 C36 . . . . -177.2(10) ?
C27 C28 C29 C30 . . . . 179.7(11) ?
C27 C28 C29 C34 . . . . 0.5(16) ?
C28 C29 C30 C31 . . . . 176.7(12) ?
C28 C29 C34 C33 . . . . -179.0(10) ?
C28 C29 C34 C35 . . . . 1.8(15) ?
C29 C30 C31 C32 . . . . 4.5(19) ?
C29 C34 C35 C26 . . . . -3.7(15) ?
C29 C34 C35 C36 . . . . 176.4(10) ?
C30 C29 C34 C33 . . . . 1.7(15) ?
C30 C29 C34 C35 . . . . -177.4(9) ?
C30 C31 C32 C33 . . . . -2.7(19) ?
C31 C32 C33 C34 . . . . 0.5(18) ?
C32 C33 C34 C29 . . . . -0.1(16) ?
C32 C33 C34 C35 . . . . 179.0(11) ?
C33 C34 C35 C26 . . . . 177.2(10) ?
C33 C34 C35 C36 . . . . -2.7(16) ?
C34 C29 C30 C31 . . . . -4.1(17) ?
C34 C35 C36 N1 . . . . -150.2(10) ?
C34 C35 C36 C37 . . . . 90.1(13) ?
C35 C26 C27 C28 . . . . -0.5(16) ?
C38 N1 C36 C35 . . . . -166.7(9) ?
C38 N1 C36 C37 . . . . -46.6(13) ?
C39 N1 C36 C35 . . . . 74.3(11) ?
C39 N1 C36 C37 . . . . -165.5(10) ?

_cod_database_fobs_code 2022847
